data_4300108
loop_
_publ_author_name
'Kausikisankar Pramanik'
'Maya Shivakumar'
'Prasanta Ghosh'
'Animesh Chakravorty'

_publ_section_title
;
Azo Anion Radical Complexes of Osmium and Related Nonradical Species
;
_journal_name_full 'Inorganic Chemistry'
_journal_page_first 195
_journal_page_last 199
_journal_paper_doi 10.1021/ic9908322
_journal_volume 39
_journal_year 2000
_chemical_formula_sum 'C49 H42 Br Cl2 N3 O Os P2'
_chemical_formula_weight 1091.81
_space_group_IT_number 14
_symmetry_cell_setting monoclinic
_symmetry_space_group_name_Hall '-P 2yn'
_symmetry_space_group_name_H-M 'P 1 21/n 1'
_atom_sites_solution_hydrogens 'riding model'
_atom_sites_solution_primary heavy
_atom_sites_solution_secondary difmap
_audit_creation_method SHELXL
_cell_angle_alpha 90.00
_cell_angle_beta 92.51(3)
_cell_angle_gamma 90.00
_cell_formula_units_Z 4
_cell_length_a 15.323(7)
_cell_length_b 15.201(6)
_cell_length_c 19.542(7)
_cell_measurement_reflns_used 30
_cell_measurement_temperature 293(2)
_cell_measurement_theta_max 15
_cell_measurement_theta_min 7.5
_cell_volume 4547(3)
_computing_structure_refinement 'SHELXL-93 (Sheldrick, 1993)'
_computing_structure_solution 'SHELXS-86 (Sheldrick, 1990)'
_diffrn_ambient_temperature 293(2)
_diffrn_measurement_device 'Siemens R3m/V '
_diffrn_measurement_method w-scan
_diffrn_radiation_monochromator graphite
_diffrn_radiation_source 'fine-focus sealed tube'
_diffrn_radiation_type MoK\a
_diffrn_radiation_wavelength 0.71073
_diffrn_reflns_av_R_equivalents 0.0396
_diffrn_reflns_av_sigmaI/netI 0.1041
_diffrn_reflns_limit_h_max 18
_diffrn_reflns_limit_h_min 0
_diffrn_reflns_limit_k_max 18
_diffrn_reflns_limit_k_min 0
_diffrn_reflns_limit_l_max 23
_diffrn_reflns_limit_l_min -23
_diffrn_reflns_number 8353
_diffrn_reflns_theta_max 25.05
_diffrn_reflns_theta_min 1.70
_diffrn_standards_interval_count 98
_diffrn_standards_number 2
_exptl_absorpt_coefficient_mu 3.918
_exptl_absorpt_correction_T_max 0.339
_exptl_absorpt_correction_T_min 0.217
_exptl_absorpt_correction_type semi-empirical
_exptl_crystal_colour red
_exptl_crystal_density_diffrn 1.598
_exptl_crystal_description paralellopiped
_exptl_crystal_F_000 2160
_exptl_crystal_size_max 0.34
_exptl_crystal_size_mid 0.25
_exptl_crystal_size_min 0.22
_refine_diff_density_max 1.221
_refine_diff_density_min -1.247
_refine_diff_density_rms 0.190
_refine_ls_extinction_method none
_refine_ls_goodness_of_fit_all 1.058
_refine_ls_goodness_of_fit_obs 1.130
_refine_ls_matrix_type full
_refine_ls_number_parameters 522
_refine_ls_number_reflns 7970
_refine_ls_number_restraints 0
_refine_ls_restrained_S_all 1.068
_refine_ls_restrained_S_obs 1.130
_refine_ls_R_factor_all 0.1233
_refine_ls_R_factor_obs 0.0629
_refine_ls_shift/esd_max 0.000
_refine_ls_shift/esd_mean 0.000
_refine_ls_structure_factor_coef Fsqd
_refine_ls_weighting_details 'w=1/[\s^2^(Fo^2^)+(0.0792P)^2^+13.3543P] where P=(Fo^2^+2Fc^2^)/3'
_refine_ls_weighting_scheme calc
_refine_ls_wR_factor_all 0.1734
_refine_ls_wR_factor_obs 0.1424
_reflns_number_observed 4960
_reflns_number_total 7972
_reflns_observed_criterion >2sigma(I)
_cod_depositor_comments
;
The following automatic conversions were performed:

'_refine_ls_weighting_scheme' value 'calc
w=1/[\s^2^(Fo^2^)+(0.0792P)^2^+13.3543P] where P=(Fo^2^+2Fc^2^)/3'
was changed to 'calc'. New tag '_refine_ls_weighting_details' was
created. The value of the new tag was set to
'w=1/[\s^2^(Fo^2^)+(0.0792P)^2^+13.3543P] where P=(Fo^2^+2Fc^2^)/3'.

Automatic conversion script
Id: cif_fix_values 3143 2015-03-26 13:38:13Z robertas 

The following automatic conversions were performed:

'_symmetry_cell_setting' value 'Monoclinic' changed to 'monoclinic'
according to the built-in table from CIF Core dictionary named
'cif_core.dic' version 2.4.5 from 2014-11-21.

Automatic conversion script
Id: cif_fix_values 6452 2018-10-05 10:23:21Z andrius 
;
_cod_original_cell_volume 4547.1(32)
_cod_database_code 4300108

loop_
_symmetry_equiv_pos_as_xyz
'x, y, z'
'-x+1/2, y+1/2, -z+1/2'
'-x, -y, -z'
'x-1/2, -y-1/2, z-1/2'

loop_
_atom_site_aniso_label
_atom_site_aniso_U_11
_atom_site_aniso_U_22
_atom_site_aniso_U_33
_atom_site_aniso_U_23
_atom_site_aniso_U_13
_atom_site_aniso_U_12
Os 0.0310(2) 0.0208(2) 0.0296(2) -0.0015(2) 0.0009(2) -0.0004(3)
Br 0.0595(10) 0.0434(9) 0.0749(11) 0.0023(8) 0.0100(8) 0.0011(8)
P1 0.033(2) 0.027(2) 0.0281(15) -0.0004(14) 0.0010(12) -0.0042(15)
P2 0.032(2) 0.025(2) 0.028(2) -0.0020(13) 0.0000(13) 0.0032(14)
O1 0.076(8) 0.045(7) 0.074(8) -0.029(6) 0.015(6) -0.003(5)
N1 0.032(5) 0.028(5) 0.038(6) 0.004(5) 0.001(4) -0.007(5)
N2 0.042(6) 0.034(6) 0.029(5) 0.006(5) 0.003(4) 0.002(5)
N3 0.032(6) 0.041(7) 0.040(6) 0.002(5) 0.003(5) -0.001(5)
C1 0.027(7) 0.040(8) 0.034(7) 0.005(6) -0.001(5) -0.010(6)
C2 0.042(8) 0.045(9) 0.066(10) -0.008(7) 0.018(7) -0.011(7)
C3 0.065(12) 0.106(16) 0.076(12) -0.019(12) 0.027(9) -0.047(12)
C4 0.100(15) 0.050(11) 0.069(11) 0.004(9) 0.017(10) -0.057(11)
C5 0.068(11) 0.044(9) 0.066(11) 0.014(8) 0.002(8) -0.027(8)
C6 0.038(8) 0.050(9) 0.047(8) 0.008(7) -0.006(6) -0.016(7)
C7 0.034(6) 0.029(6) 0.037(6) -0.010(6) -0.007(5) -0.009(6)
C8 0.075(11) 0.043(9) 0.045(8) 0.006(7) 0.009(8) 0.022(8)
C9 0.116(15) 0.040(9) 0.051(10) 0.007(8) 0.005(10) 0.020(10)
C10 0.054(10) 0.055(10) 0.077(12) -0.024(9) 0.008(8) 0.013(8)
C11 0.063(10) 0.043(9) 0.040(8) -0.010(7) 0.007(7) 0.001(7)
C12 0.053(8) 0.046(8) 0.048(8) -0.002(8) 0.009(6) -0.008(8)
C13 0.044(7) 0.027(7) 0.030(6) 0.002(5) -0.003(5) -0.008(6)
C14 0.050(9) 0.050(9) 0.057(9) 0.003(7) -0.007(7) 0.006(7)
C15 0.050(9) 0.066(11) 0.057(10) 0.014(8) -0.026(8) 0.000(8)
C16 0.085(12) 0.062(10) 0.030(7) -0.002(8) -0.018(8) -0.016(10)
C17 0.069(10) 0.051(10) 0.042(8) -0.005(7) 0.002(7) -0.010(8)
C18 0.044(8) 0.049(9) 0.038(7) 0.004(7) 0.002(6) -0.006(7)
C19 0.038(7) 0.026(7) 0.034(6) -0.002(5) 0.003(5) -0.003(6)
C20 0.045(8) 0.033(8) 0.037(7) -0.004(6) -0.004(6) -0.004(6)
C21 0.059(10) 0.056(10) 0.049(9) -0.003(8) -0.013(7) 0.004(8)
C22 0.060(10) 0.056(10) 0.054(9) -0.003(8) 0.003(8) -0.020(8)
C23 0.096(13) 0.028(8) 0.041(8) 0.004(6) 0.009(8) 0.016(8)
C24 0.046(8) 0.039(8) 0.044(8) 0.005(7) -0.009(6) 0.000(7)
C25 0.034(7) 0.027(7) 0.044(8) 0.010(6) -0.007(6) 0.002(5)
C26 0.037(7) 0.048(8) 0.036(7) 0.002(6) 0.006(6) -0.002(6)
C27 0.031(7) 0.083(12) 0.048(8) 0.032(8) -0.002(6) 0.003(8)
C28 0.055(10) 0.048(10) 0.070(11) 0.007(8) -0.001(8) 0.023(8)
C29 0.073(11) 0.035(9) 0.087(13) -0.011(8) 0.017(10) 0.017(8)
C30 0.059(10) 0.033(8) 0.064(10) -0.006(7) -0.003(8) 0.020(7)
C31 0.046(7) 0.026(6) 0.033(6) -0.002(6) 0.011(5) 0.000(6)
C32 0.050(8) 0.053(9) 0.047(8) 0.005(7) 0.014(6) 0.002(7)
C33 0.072(11) 0.059(11) 0.062(10) 0.010(9) 0.030(8) 0.001(9)
C34 0.085(12) 0.051(9) 0.040(8) 0.010(8) 0.026(8) -0.002(10)
C35 0.069(10) 0.056(9) 0.029(7) 0.011(7) -0.002(6) 0.003(9)
C36 0.048(8) 0.056(9) 0.036(7) 0.008(7) 0.003(6) 0.005(8)
C37 0.036(7) 0.026(8) 0.043(7) -0.001(5) 0.004(6) 0.000(5)
C38 0.046(9) 0.063(10) 0.041(8) -0.021(7) 0.006(7) -0.010(8)
C39 0.041(8) 0.050(10) 0.060(10) -0.019(8) 0.006(7) -0.012(7)
C40 0.046(9) 0.020(7) 0.080(11) -0.020(7) 0.005(8) 0.009(6)
C41 0.054(9) 0.025(7) 0.050(8) 0.009(6) -0.001(7) -0.001(6)
C42 0.048(8) 0.030(7) 0.049(8) 0.018(7) -0.010(7) -0.011(6)
C43 0.052(9) 0.061(10) 0.066(10) 0.030(8) -0.014(8) -0.029(8)
C44 0.076(14) 0.100(17) 0.086(14) 0.062(13) 0.009(11) -0.027(12)
C45 0.115(20) 0.041(11) 0.159(24) 0.051(14) -0.056(17) -0.026(12)
C46 0.095(15) 0.031(9) 0.124(17) 0.014(10) -0.027(13) 0.004(9)
C47 0.054(10) 0.033(8) 0.089(12) 0.010(8) -0.006(9) 0.007(7)
C48 0.045(8) 0.043(8) 0.034(7) -0.010(6) -0.002(6) 0.009(7)
C49 0.499(66) 0.091(23) 0.677(87) 0.097(38) 0.560(71) 0.065(33)

loop_
_atom_site_label
_atom_site_type_symbol
_atom_site_fract_x
_atom_site_fract_y
_atom_site_fract_z
_atom_site_U_iso_or_equiv
_atom_site_thermal_displace_type
_atom_site_occupancy
_atom_site_calc_flag
_atom_site_refinement_flags
_atom_site_disorder_group
Os Os 0.23230(3) 0.05089(3) 0.17378(2) 0.0271(2) Uani 1 d . .
Br Br 0.74453(10) 0.40601(10) 0.05678(9) 0.0591(4) Uani 1 d . .
P1 P 0.3869(2) 0.0447(2) 0.19222(15) 0.0293(7) Uani 1 d . .
P2 P 0.0795(2) 0.0381(2) 0.18801(15) 0.0287(7) Uani 1 d . .
O1 O 0.2267(7) 0.2141(6) 0.2608(5) 0.065(3) Uani 1 d . .
N1 N 0.2345(6) -0.0564(7) 0.1046(5) 0.033(2) Uani 1 d . .
N2 N 0.2311(6) 0.0569(7) 0.0222(5) 0.035(2) Uani 1 d . .
N3 N 0.2295(6) 0.1057(7) 0.0752(5) 0.038(3) Uani 1 d . .
C1 C 0.4496(7) 0.1367(8) 0.1612(6) 0.034(3) Uani 1 d . .
C2 C 0.5408(9) 0.1313(10) 0.1504(7) 0.050(4) Uani 1 d . .
H2A H 0.5701(9) 0.0781(10) 0.1566(7) 0.060 Uiso 1 calc R .
C3 C 0.5846(12) 0.2039(14) 0.1311(9) 0.082(6) Uani 1 d . .
H3A H 0.6442(12) 0.1990(14) 0.1246(9) 0.098 Uiso 1 calc R .
C4 C 0.5463(13) 0.2832(11) 0.1208(8) 0.072(6) Uani 1 d . .
H4A H 0.5789(13) 0.3317(11) 0.1079(8) 0.087 Uiso 1 calc R .
C5 C 0.4602(10) 0.2905(10) 0.1295(8) 0.059(4) Uani 1 d . .
H5A H 0.4325(10) 0.3442(10) 0.1215(8) 0.071 Uiso 1 calc R .
C6 C 0.4117(9) 0.2180(9) 0.1506(7) 0.045(3) Uani 1 d . .
H6A H 0.3524(9) 0.2249(9) 0.1575(7) 0.054 Uiso 1 calc R .
C7 C 0.4331(7) -0.0518(8) 0.1502(6) 0.034(3) Uani 1 d . .
C8 C 0.4433(10) -0.1316(9) 0.1834(7) 0.054(4) Uani 1 d . .
H8A H 0.4332(10) -0.1358(9) 0.2299(7) 0.065 Uiso 1 calc R .
C9 C 0.4682(12) -0.2047(10) 0.1481(8) 0.069(5) Uani 1 d . .
H9A H 0.4744(12) -0.2584(10) 0.1708(8) 0.083 Uiso 1 calc R .
C10 C 0.4841(9) -0.1993(11) 0.0793(8) 0.062(4) Uani 1 d . .
H10A H 0.5032(9) -0.2485(11) 0.0559(8) 0.074 Uiso 1 calc R .
C11 C 0.4715(9) -0.1216(9) 0.0457(7) 0.049(4) Uani 1 d . .
H11A H 0.4802(9) -0.1184(9) -0.0010(7) 0.059 Uiso 1 calc R .
C12 C 0.4460(9) -0.0473(10) 0.0804(7) 0.049(3) Uani 1 d . .
H12A H 0.4374(9) 0.0055(10) 0.0570(7) 0.058 Uiso 1 calc R .
C13 C 0.4286(8) 0.0385(8) 0.2821(6) 0.034(3) Uani 1 d . .
C14 C 0.5160(9) 0.0191(9) 0.2968(8) 0.053(4) Uani 1 d . .
H14A H 0.5514(9) 0.0026(9) 0.2615(8) 0.063 Uiso 1 calc R .
C15 C 0.5506(10) 0.0239(10) 0.3624(8) 0.059(4) Uani 1 d . .
H15A H 0.6089(10) 0.0092(10) 0.3715(8) 0.070 Uiso 1 calc R .
C16 C 0.4992(11) 0.0508(11) 0.4159(7) 0.060(4) Uani 1 d . .
H16A H 0.5236(11) 0.0567(11) 0.4601(7) 0.072 Uiso 1 calc R .
C17 C 0.4108(10) 0.0687(9) 0.4024(7) 0.054(4) Uani 1 d . .
H17A H 0.3756(10) 0.0855(9) 0.4378(7) 0.065 Uiso 1 calc R .
C18 C 0.3759(9) 0.0614(9) 0.3363(6) 0.044(3) Uani 1 d . .
H18A H 0.3166(9) 0.0718(9) 0.3276(6) 0.052 Uiso 1 calc R .
C19 C 0.0248(8) -0.0649(8) 0.1623(6) 0.032(3) Uani 1 d . .
C20 C -0.0549(8) -0.0668(8) 0.1236(6) 0.039(3) Uani 1 d . .
H20A H -0.0777(8) -0.0145(8) 0.1056(6) 0.047 Uiso 1 calc R .
C21 C -0.0992(10) -0.1428(10) 0.1118(7) 0.055(4) Uani 1 d . .
H21A H -0.1502(10) -0.1431(10) 0.0841(7) 0.066 Uiso 1 calc R .
C22 C -0.0685(10) -0.2191(10) 0.1411(7) 0.056(4) Uani 1 d . .
H22A H -0.1001(10) -0.2710(10) 0.1351(7) 0.068 Uiso 1 calc R .
C23 C 0.0085(11) -0.2196(9) 0.1790(7) 0.055(4) Uani 1 d . .
H23A H 0.0302(11) -0.2725(9) 0.1967(7) 0.066 Uiso 1 calc R .
C24 C 0.0548(9) -0.1426(9) 0.1917(7) 0.043(3) Uani 1 d . .
H24A H 0.1056(9) -0.1432(9) 0.2196(7) 0.052 Uiso 1 calc R .
C25 C 0.0204(8) 0.1246(8) 0.1418(6) 0.035(3) Uani 1 d . .
C26 C 0.0165(8) 0.1246(9) 0.0693(6) 0.040(3) Uani 1 d . .
H26A H 0.0398(8) 0.0776(9) 0.0455(6) 0.048 Uiso 1 calc R .
C27 C -0.0219(8) 0.1944(11) 0.0337(7) 0.054(4) Uani 1 d . .
H27A H -0.0257(8) 0.1929(11) -0.0139(7) 0.065 Uiso 1 calc R .
C28 C -0.0539(9) 0.2647(10) 0.0667(8) 0.058(4) Uani 1 d . .
H28A H -0.0763(9) 0.3126(10) 0.0419(8) 0.069 Uiso 1 calc R .
C29 C -0.0531(10) 0.2648(10) 0.1369(9) 0.065(5) Uani 1 d . .
H29A H -0.0780(10) 0.3117(10) 0.1596(9) 0.078 Uiso 1 calc R .
C30 C -0.0159(9) 0.1966(9) 0.1746(8) 0.052(4) Uani 1 d . .
H30A H -0.0150(9) 0.1986(9) 0.2223(8) 0.063 Uiso 1 calc R .
C31 C 0.0439(8) 0.0447(8) 0.2769(6) 0.035(3) Uani 1 d . .
C32 C -0.0445(9) 0.0400(9) 0.2881(7) 0.050(4) Uani 1 d . .
H32A H -0.0843(9) 0.0360(9) 0.2508(7) 0.060 Uiso 1 calc R .
C33 C -0.0743(11) 0.0413(10) 0.3533(8) 0.063(4) Uani 1 d . .
H33A H -0.1339(11) 0.0369(10) 0.3601(8) 0.076 Uiso 1 calc R .
C34 C -0.0164(11) 0.0489(10) 0.4083(7) 0.058(4) Uani 1 d . .
H34A H -0.0370(11) 0.0509(10) 0.4524(7) 0.070 Uiso 1 calc R .
C35 C 0.0697(10) 0.0536(10) 0.3993(6) 0.052(4) Uani 1 d . .
H35A H 0.1086(10) 0.0576(10) 0.4371(6) 0.062 Uiso 1 calc R .
C36 C 0.1012(9) 0.0525(9) 0.3332(6) 0.047(3) Uani 1 d . .
H36A H 0.1609(9) 0.0570(9) 0.3270(6) 0.056 Uiso 1 calc R .
C37 C 0.2317(8) -0.0317(7) 0.0368(6) 0.035(3) Uani 1 d . .
C38 C 0.2346(9) -0.0935(10) -0.0148(7) 0.050(4) Uani 1 d . .
H38A H 0.2327(9) -0.0754(10) -0.0604(7) 0.060 Uiso 1 calc R .
C39 C 0.2401(9) -0.1807(10) 0.0006(8) 0.050(4) Uani 1 d . .
H39A H 0.2408(9) -0.2230(10) -0.0338(8) 0.060 Uiso 1 calc R .
C40 C 0.2446(8) -0.2037(9) 0.0675(8) 0.049(4) Uani 1 d . .
H40A H 0.2491(8) -0.2630(9) 0.0790(8) 0.058 Uiso 1 calc R .
C41 C 0.2429(9) -0.1438(8) 0.1180(7) 0.043(3) Uani 1 d . .
H41A H 0.2475(9) -0.1626(8) 0.1634(7) 0.052 Uiso 1 calc R .
C42 C 0.2320(9) 0.1996(9) 0.0546(7) 0.043(3) Uani 1 d . .
C43 C 0.2788(9) 0.2241(10) -0.0018(8) 0.060(5) Uani 1 d . .
H43A H 0.3077(9) 0.1827(10) -0.0275(8) 0.072 Uiso 1 calc R .
C44 C 0.2805(12) 0.3125(15) -0.0181(10) 0.087(7) Uani 1 d . .
H44A H 0.3132(12) 0.3311(15) -0.0544(10) 0.105 Uiso 1 calc R .
C45 C 0.2372(16) 0.3710(12) 0.0164(14) 0.107(9) Uani 1 d . .
H45A H 0.2372(16) 0.4296(12) 0.0026(14) 0.128 Uiso 1 calc R .
C46 C 0.1903(13) 0.3462(11) 0.0746(11) 0.084(6) Uani 1 d . .
H46A H 0.1613(13) 0.3881(11) 0.0999(11) 0.101 Uiso 1 calc R .
C47 C 0.1888(10) 0.2605(9) 0.0922(9) 0.059(4) Uani 1 d . .
H47A H 0.1583(10) 0.2426(9) 0.1299(9) 0.071 Uiso 1 calc R .
C48 C 0.2305(8) 0.1512(9) 0.2267(6) 0.041(3) Uani 1 d . .
C49 C 0.7471(30) 0.3709(20) 0.2444(27) 0.406(43) Uani 1 d . .
H49A H 0.7682(30) 0.3777(20) 0.1986(27) 0.488 Uiso 1 calc R .
H49B H 0.6838(30) 0.3683(20) 0.2395(27) 0.488 Uiso 1 calc R .
Cl2 Cl 0.7710(10) 0.4612(11) 0.2852(9) 0.306(7) Uiso 1 d . .
Cl1 Cl 0.7821(10) 0.2677(11) 0.2737(8) 0.316(7) Uiso 1 d . .
H H 0.2374 -0.0140 0.2384 0.800 Uiso 1 d . .

loop_
_atom_type_symbol
_atom_type_description
_atom_type_scat_dispersion_real
_atom_type_scat_dispersion_imag
_atom_type_scat_source
C C 0.0033 0.0016 'International Tables Vol C Tables 4.2.6.8 and 6.1.1.4'
H H 0.0000 0.0000 'International Tables Vol C Tables 4.2.6.8 and 6.1.1.4'
N N 0.0061 0.0033 'International Tables Vol C Tables 4.2.6.8 and 6.1.1.4'
O O 0.0106 0.0060 'International Tables Vol C Tables 4.2.6.8 and 6.1.1.4'
P P 0.1023 0.0942 'International Tables Vol C Tables 4.2.6.8 and 6.1.1.4'
Cl Cl 0.1484 0.1585 'International Tables Vol C Tables 4.2.6.8 and 6.1.1.4'
Br Br -0.2901 2.4595 'International Tables Vol C Tables 4.2.6.8 and 6.1.1.4'
Os Os -1.2165 7.6030 'International Tables Vol C Tables 4.2.6.8 and 6.1.1.4'

loop_
_geom_angle_atom_site_label_1
_geom_angle_atom_site_label_2
_geom_angle_atom_site_label_3
_geom_angle
_geom_angle_site_symmetry_1
_geom_angle_site_symmetry_3
_geom_angle_publ_flag
C48 Os N3 100.7(5) . . ?
C48 Os N1 174.5(5) . . ?
N3 Os N1 73.8(4) . . ?
C48 Os P2 87.9(4) . . ?
N3 Os P2 99.2(3) . . ?
N1 Os P2 93.2(3) . . ?
C48 Os P1 89.2(4) . . ?
N3 Os P1 97.7(3) . . ?
N1 Os P1 91.3(3) . . ?
P2 Os P1 163.11(10) . . ?
C1 P1 C7 104.2(6) . . ?
C1 P1 C13 101.0(5) . . ?
C7 P1 C13 105.0(5) . . ?
C1 P1 Os 117.2(4) . . ?
C7 P1 Os 111.4(4) . . ?
C13 P1 Os 116.5(4) . . ?
C25 P2 C19 105.7(6) . . ?
C25 P2 C31 105.5(6) . . ?
C19 P2 C31 98.8(5) . . ?
C25 P2 Os 110.8(4) . . ?
C19 P2 Os 118.6(4) . . ?
C31 P2 Os 116.0(4) . . ?
C41 N1 C37 116.9(11) . . ?
C41 N1 Os 129.3(8) . . ?
C37 N1 Os 113.7(8) . . ?
N3 N2 C37 113.7(10) . . ?
N2 N3 C42 109.8(10) . . ?
N2 N3 Os 120.9(8) . . ?
C42 N3 Os 129.2(9) . . ?
C6 C1 C2 116.1(12) . . ?
C6 C1 P1 121.0(9) . . ?
C2 C1 P1 122.8(10) . . ?
C3 C2 C1 119.7(15) . . ?
C4 C3 C2 123.4(17) . . ?
C5 C4 C3 118.5(14) . . ?
C4 C5 C6 120.7(15) . . ?
C1 C6 C5 121.6(13) . . ?
C8 C7 C12 119.0(13) . . ?
C8 C7 P1 122.0(10) . . ?
C12 C7 P1 118.3(10) . . ?
C9 C8 C7 120.3(14) . . ?
C8 C9 C10 120.5(15) . . ?
C11 C10 C9 119.6(14) . . ?
C10 C11 C12 120.7(14) . . ?
C11 C12 C7 119.9(14) . . ?
C14 C13 C18 118.6(11) . . ?
C14 C13 P1 119.9(10) . . ?
C18 C13 P1 121.2(9) . . ?
C15 C14 C13 120.9(14) . . ?
C14 C15 C16 120.5(14) . . ?
C17 C16 C15 119.4(12) . . ?
C18 C17 C16 119.6(14) . . ?
C17 C18 C13 120.8(13) . . ?
C24 C19 C20 118.1(11) . . ?
C24 C19 P2 118.4(9) . . ?
C20 C19 P2 122.6(9) . . ?
C21 C20 C19 121.6(12) . . ?
C20 C21 C22 119.4(13) . . ?
C23 C22 C21 120.3(14) . . ?
C22 C23 C24 121.1(13) . . ?
C19 C24 C23 119.2(12) . . ?
C30 C25 C26 117.4(11) . . ?
C30 C25 P2 122.6(10) . . ?
C26 C25 P2 119.7(10) . . ?
C27 C26 C25 120.0(13) . . ?
C28 C27 C26 121.5(14) . . ?
C27 C28 C29 119.3(14) . . ?
C28 C29 C30 121.2(14) . . ?
C29 C30 C25 120.5(14) . . ?
C36 C31 C32 118.2(12) . . ?
C36 C31 P2 123.3(10) . . ?
C32 C31 P2 118.5(9) . . ?
C33 C32 C31 120.9(14) . . ?
C34 C33 C32 120.0(15) . . ?
C35 C34 C33 120.6(13) . . ?
C34 C35 C36 120.2(13) . . ?
C31 C36 C35 120.1(13) . . ?
N1 C37 N2 117.8(10) . . ?
N1 C37 C38 121.1(12) . . ?
N2 C37 C38 121.0(12) . . ?
C39 C38 C37 120.3(14) . . ?
C40 C39 C38 117.8(13) . . ?
C41 C40 C39 122.1(13) . . ?
C40 C41 N1 121.7(13) . . ?
C47 C42 C43 121.3(14) . . ?
C47 C42 N3 119.1(13) . . ?
C43 C42 N3 119.6(13) . . ?
C44 C43 C42 117.4(17) . . ?
C45 C44 C43 121.7(19) . . ?
C44 C45 C46 121.0(17) . . ?
C47 C46 C45 118.4(19) . . ?
C46 C47 C42 120.2(18) . . ?
O1 C48 Os 177.8(12) . . ?
Cl2 C49 Cl1 122.7(40) . . ?

loop_
_geom_bond_atom_site_label_1
_geom_bond_atom_site_label_2
_geom_bond_distance
_geom_bond_site_symmetry_2
_geom_bond_publ_flag
Os C48 1.842(13) . ?
Os N3 2.095(10) . ?
Os N1 2.118(10) . ?
Os P2 2.377(3) . ?
Os P1 2.382(3) . ?
P1 C1 1.815(12) . ?
P1 C7 1.837(13) . ?
P1 C13 1.843(11) . ?
P2 C25 1.814(11) . ?
P2 C19 1.836(12) . ?
P2 C31 1.844(12) . ?
O1 C48 1.167(15) . ?
N1 C41 1.358(15) . ?
N1 C37 1.374(15) . ?
N2 N3 1.273(13) . ?
N2 C37 1.377(14) . ?
N3 C42 1.48(2) . ?
C1 C6 1.38(2) . ?
C1 C2 1.42(2) . ?
C2 C3 1.35(2) . ?
C3 C4 1.35(2) . ?
C4 C5 1.34(2) . ?
C5 C6 1.40(2) . ?
C7 C8 1.38(2) . ?
C7 C12 1.39(2) . ?
C8 C9 1.37(2) . ?
C9 C10 1.38(2) . ?
C10 C11 1.36(2) . ?
C11 C12 1.38(2) . ?
C13 C14 1.39(2) . ?
C13 C18 1.40(2) . ?
C14 C15 1.37(2) . ?
C15 C16 1.40(2) . ?
C16 C17 1.39(2) . ?
C17 C18 1.38(2) . ?
C19 C24 1.38(2) . ?
C19 C20 1.41(2) . ?
C20 C21 1.35(2) . ?
C21 C22 1.37(2) . ?
C22 C23 1.36(2) . ?
C23 C24 1.38(2) . ?
C25 C30 1.39(2) . ?
C25 C26 1.41(2) . ?
C26 C27 1.39(2) . ?
C27 C28 1.35(2) . ?
C28 C29 1.37(2) . ?
C29 C30 1.38(2) . ?
C31 C36 1.38(2) . ?
C31 C32 1.38(2) . ?
C32 C33 1.37(2) . ?
C33 C34 1.37(2) . ?
C34 C35 1.34(2) . ?
C35 C36 1.40(2) . ?
C37 C38 1.38(2) . ?
C38 C39 1.36(2) . ?
C39 C40 1.35(2) . ?
C40 C41 1.34(2) . ?
C42 C47 1.37(2) . ?
C42 C43 1.39(2) . ?
C43 C44 1.38(2) . ?
C44 C45 1.31(3) . ?
C45 C46 1.42(3) . ?
C46 C47 1.35(2) . ?
C49 Cl2 1.62(4) . ?
C49 Cl1 1.75(3) . ?
